data_7715405
loop_
_publ_author_name
'Liu, Cai-Ming'
'Hao, Xiang'
'Zhu, Dong-Mei'
'Zhang, Yi-Quan'

_publ_section_title
;
 Effect of coordinated anions on ferromagnetically coupled Dy<sub>2</sub>
 zero-field single-molecule magnets.
;
_journal_issue 13
_journal_name_full 'Dalton transactions (Cambridge, England : 2003)'
_journal_page_first 6120
_journal_page_last 6127
_journal_paper_doi 10.1039/d4dt00293h
_journal_volume 53
_journal_year 2024
_chemical_formula_moiety 'C36 H40 Dy2 N10 O12'
_chemical_formula_sum 'C36 H40 Dy2 N10 O12'
_chemical_formula_weight 1129.78
_space_group_crystal_system monoclinic
_space_group_IT_number 14
_space_group_name_Hall '-P 2yn'
_space_group_name_H-M_alt 'P 1 21/n 1'
_atom_sites_solution_hydrogens geom
_audit_creation_date 2024-01-04
_audit_creation_method
;
Olex2 1.3
(compiled 2020.11.12 svn.r5f609507 for OlexSys, GUI svn.r6408)
;
_audit_update_record
;
2024-01-04 deposited with the CCDC.	2024-03-04 downloaded from the CCDC.
;
_cell_angle_alpha 90
_cell_angle_beta 99.551(8)
_cell_angle_gamma 90
_cell_formula_units_Z 2
_cell_length_a 9.7169(7)
_cell_length_b 15.6055(10)
_cell_length_c 13.0505(9)
_cell_measurement_reflns_used 4131
_cell_measurement_temperature 170.01(10)
_cell_measurement_theta_max 27.3600
_cell_measurement_theta_min 2.0340
_cell_volume 1951.5(2)
_computing_cell_refinement 'CrysAlisPro 1.171.42.94a (Rigaku OD, 2023)'
_computing_data_collection 'CrysAlisPro 1.171.42.94a (Rigaku OD, 2023)'
_computing_data_reduction 'CrysAlisPro 1.171.42.94a (Rigaku OD, 2023)'
_computing_molecular_graphics 'Olex2 1.3 (Dolomanov et al., 2009)'
_computing_publication_material 'Olex2 1.3 (Dolomanov et al., 2009)'
_computing_structure_refinement 'SHELXL 2018/3 (Sheldrick, 2015)'
_computing_structure_solution 'olex2.solve 1.3 (Bourhis et al., 2015)'
_diffrn_ambient_environment N~2~
_diffrn_ambient_temperature 170.01(10)
_diffrn_detector 'Hybrid Pixel Array Detector'
_diffrn_detector_area_resol_mean 10.0000
_diffrn_measured_fraction_theta_full 0.997
_diffrn_measured_fraction_theta_max 0.997
_diffrn_measurement_details
;
List of Runs (angles in degrees, time in seconds):

  # Type    Start    End  Width  t~exp~   \w     \q     \k     \f   Frames
#--------------------------------------------------------------------------
  1  \w    -14.00  18.00   0.50   25.00    --    5.00  45.00   0.00   64
  2  \w    -87.00 -10.00   0.50   25.00    --  -10.70  45.00 120.00  154
  3  \w   -100.00  78.00   0.50   25.00    --  -10.70  45.00  77.15  356
;
_diffrn_measurement_device 'four-circle diffractometer'
_diffrn_measurement_device_type 'XtaLAB AFC10 (RCD3): fixed-chi single'
_diffrn_measurement_method '\w scans'
_diffrn_orient_matrix_type 'CrysAlisPro convention (1999,Acta A55,543-557)'
_diffrn_orient_matrix_UB_11 0.0700959000
_diffrn_orient_matrix_UB_12 0.0106223000
_diffrn_orient_matrix_UB_13 -0.0032888000
_diffrn_orient_matrix_UB_21 -0.0077156000
_diffrn_orient_matrix_UB_22 0.0395329000
_diffrn_orient_matrix_UB_23 0.0253325000
_diffrn_orient_matrix_UB_31 0.0228151000
_diffrn_orient_matrix_UB_32 -0.0196145000
_diffrn_orient_matrix_UB_33 0.0488712000
_diffrn_radiation_monochromator mirror
_diffrn_radiation_probe x-ray
_diffrn_radiation_type 'Mo K\a'
_diffrn_radiation_wavelength 0.71073
_diffrn_reflns_av_R_equivalents 0.0538
_diffrn_reflns_av_unetI/netI 0.0546
_diffrn_reflns_Laue_measured_fraction_full 0.997
_diffrn_reflns_Laue_measured_fraction_max 0.997
_diffrn_reflns_limit_h_max 11
_diffrn_reflns_limit_h_min -11
_diffrn_reflns_limit_k_max 18
_diffrn_reflns_limit_k_min -15
_diffrn_reflns_limit_l_max 15
_diffrn_reflns_limit_l_min -14
_diffrn_reflns_number 12326
_diffrn_reflns_point_group_measured_fraction_full 0.997
_diffrn_reflns_point_group_measured_fraction_max 0.997
_diffrn_reflns_theta_full 24.999
_diffrn_reflns_theta_max 24.999
_diffrn_reflns_theta_min 2.051
_diffrn_source 'Rotating-anode X-ray tube'
_diffrn_source_type 'Rigaku (Mo) X-ray Source'
_exptl_absorpt_coefficient_mu 3.876
_exptl_absorpt_correction_T_max 1.00000
_exptl_absorpt_correction_T_min 0.51097
_exptl_absorpt_correction_type multi-scan
_exptl_absorpt_process_details
;
CrysAlisPro 1.171.42.94a (Rigaku Oxford Diffraction, 2023)
Empirical absorption correction using spherical harmonics,
implemented in SCALE3 ABSPACK scaling algorithm.
;
_exptl_crystal_colour orange
_exptl_crystal_colour_primary orange
_exptl_crystal_density_diffrn 1.923
_exptl_crystal_description needle
_exptl_crystal_F_000 1108
_exptl_crystal_preparation 'Magnetic properties'
_exptl_crystal_size_max 0.1
_exptl_crystal_size_mid 0.01
_exptl_crystal_size_min 0.01
_refine_diff_density_max 1.023
_refine_diff_density_min -1.995
_refine_diff_density_rms 0.140
_refine_ls_extinction_method none
_refine_ls_goodness_of_fit_ref 1.034
_refine_ls_hydrogen_treatment constr
_refine_ls_matrix_type full
_refine_ls_number_parameters 275
_refine_ls_number_reflns 3437
_refine_ls_number_restraints 0
_refine_ls_restrained_S_all 1.034
_refine_ls_R_factor_all 0.0450
_refine_ls_R_factor_gt 0.0335
_refine_ls_shift/su_max 0.001
_refine_ls_shift/su_mean 0.000
_refine_ls_structure_factor_coef Fsqd
_refine_ls_weighting_details 'w=1/[\s^2^(Fo^2^)+(0.0452P)^2^] where P=(Fo^2^+2Fc^2^)/3'
_refine_ls_weighting_scheme calc
_refine_ls_wR_factor_gt 0.0805
_refine_ls_wR_factor_ref 0.0843
_reflns_Friedel_coverage 0.000
_reflns_number_gt 2841
_reflns_number_total 3437
_reflns_threshold_expression 'I > 2\s(I)'
_cod_data_source_file d4dt00293h2.cif
_cod_data_source_block 1
_cod_depositor_comments 'Adding full bibliography for 7715404--7715405.cif.'
_cod_database_code 7715405
_shelx_shelxl_version_number 2018/3
_chemical_oxdiff_formula CHNODy
_shelx_space_group_comment
;
The symmetry employed for this shelxl refinement is uniquely defined
by the following loop, which should always be used as a source of
symmetry information in preference to the above space-group names.
They are only intended as comments.
;
_olex2_refinement_description
;
1. Fixed Uiso
 At 1.2 times of:
  All C(H) groups
 At 1.5 times of:
  All C(H,H,H) groups
2.a Aromatic/amide H refined with riding coordinates:
 C3(H3), C4(H4), C5(H5), C8(H8), C11(H11), C12(H12), C13(H13), C16(H16)
2.b Idealised Me refined as rotating group:
 C1(H1A,H1B,H1C), C15(H15A,H15B,H15C), C17(H17A,H17B,H17C), C18(H18A,H18B,H18C)
;
_olex2_submission_special_instructions 'No special instructions were received'
_oxdiff_exptl_absorpt_empirical_details
;
Empirical correction (ABSPACK) includes:
- Absorption correction using spherical harmonics
- Frame scaling
;
_oxdiff_exptl_absorpt_empirical_full_max 1.399
_oxdiff_exptl_absorpt_empirical_full_min 0.672

loop_
_space_group_symop_operation_xyz
'x, y, z'
'-x+1/2, y+1/2, -z+1/2'
'-x, -y, -z'
'x-1/2, -y-1/2, z-1/2'

loop_
_atom_site_label
_atom_site_type_symbol
_atom_site_fract_x
_atom_site_fract_y
_atom_site_fract_z
_atom_site_U_iso_or_equiv
_atom_site_adp_type
_atom_site_occupancy
_atom_site_site_symmetry_order
_atom_site_calc_flag
_atom_site_refinement_flags_posn
_atom_site_refinement_flags_adp
_atom_site_refinement_flags_occupancy
_atom_site_disorder_assembly
_atom_site_disorder_group
Dy1 Dy 0.58187(2) 0.39363(2) 0.45319(2) 0.01992(11) Uani 1 1 d . . . . .
O3 O 0.5876(4) 0.5433(2) 0.4608(3) 0.0283(9) Uani 1 1 d . . . . .
O1 O 0.7761(4) 0.1253(2) 0.4072(3) 0.0286(9) Uani 1 1 d . . . . .
O2 O 0.7141(4) 0.2868(2) 0.4252(3) 0.0269(9) Uani 1 1 d . . . . .
O5 O 0.5216(5) 0.4201(3) 0.2668(3) 0.0363(10) Uani 1 1 d . . . . .
O4 O 0.3966(4) 0.3275(3) 0.3372(3) 0.0414(10) Uani 1 1 d . . . . .
O6 O 0.7228(5) 0.3996(2) 0.6169(3) 0.0394(11) Uani 1 1 d . . . . .
N1 N 0.7949(4) 0.4603(3) 0.4078(3) 0.0215(9) Uani 1 1 d . . . . .
N2 N 0.7937(5) 0.5506(3) 0.3947(3) 0.0269(10) Uani 1 1 d . . . . .
N3 N 0.5506(5) 0.7087(3) 0.4460(3) 0.0233(10) Uani 1 1 d . . . . .
N4 N 0.6053(5) 0.8494(3) 0.3941(3) 0.0304(11) Uani 1 1 d . . . . .
N5 N 0.8406(6) 0.4341(3) 0.7740(4) 0.0395(13) Uani 1 1 d . . . . .
C6 C 0.9367(5) 0.3341(3) 0.3922(4) 0.0212(11) Uani 1 1 d . . . . .
C7 C 0.8395(6) 0.2707(3) 0.4052(4) 0.0219(11) Uani 1 1 d . . . . .
C2 C 0.8778(6) 0.1840(3) 0.3943(4) 0.0233(11) Uani 1 1 d . . . . .
C3 C 1.0066(6) 0.1626(3) 0.3716(4) 0.0313(13) Uani 1 1 d . . . . .
H3 H 1.029348 0.104085 0.363290 0.038 Uiso 1 1 calc R U . . .
C4 C 1.1042(6) 0.2261(4) 0.3606(5) 0.0360(14) Uani 1 1 d . . . . .
H4 H 1.194274 0.211028 0.347370 0.043 Uiso 1 1 calc R U . . .
C5 C 1.0688(6) 0.3102(4) 0.3692(4) 0.0298(13) Uani 1 1 d . . . . .
H5 H 1.134089 0.353578 0.359572 0.036 Uiso 1 1 calc R U . . .
C8 C 0.9085(6) 0.4251(3) 0.3923(4) 0.0248(12) Uani 1 1 d . . . . .
H8 H 0.981249 0.462291 0.379597 0.030 Uiso 1 1 calc R U . . .
C9 C 0.6843(6) 0.5838(3) 0.4221(4) 0.0229(12) Uani 1 1 d . . . . .
C1 C 0.8090(7) 0.0373(3) 0.3928(5) 0.0359(14) Uani 1 1 d . . . . .
H1A H 0.831439 0.029363 0.322982 0.054 Uiso 1 1 calc R U . . .
H1B H 0.728630 0.001585 0.401031 0.054 Uiso 1 1 calc R U . . .
H1C H 0.889467 0.020763 0.444677 0.054 Uiso 1 1 calc R U . . .
C10 C 0.6632(5) 0.6778(3) 0.4084(4) 0.0228(11) Uani 1 1 d . . . . .
C11 C 0.7451(6) 0.7313(3) 0.3614(4) 0.0290(13) Uani 1 1 d . . . . .
H11 H 0.822245 0.709751 0.333161 0.035 Uiso 1 1 calc R U . . .
C12 C 0.7132(6) 0.8169(3) 0.3562(4) 0.0308(13) Uani 1 1 d . . . . .
H12 H 0.770229 0.854585 0.324242 0.037 Uiso 1 1 calc R U . . .
C13 C 0.5298(7) 0.7934(3) 0.4361(4) 0.0289(13) Uani 1 1 d . . . . .
H13 H 0.451566 0.815626 0.462323 0.035 Uiso 1 1 calc R U . . .
C14 C 0.4357(6) 0.3598(4) 0.2568(5) 0.0336(14) Uani 1 1 d . . . . .
C15 C 0.3785(8) 0.3234(5) 0.1528(5) 0.0536(19) Uani 1 1 d . . . . .
H15A H 0.455641 0.306396 0.117424 0.080 Uiso 1 1 calc R U . . .
H15B H 0.321279 0.366685 0.111177 0.080 Uiso 1 1 calc R U . . .
H15C H 0.321001 0.273187 0.161514 0.080 Uiso 1 1 calc R U . . .
C16 C 0.7300(7) 0.4347(4) 0.6991(5) 0.0377(15) Uani 1 1 d . . . . .
H16 H 0.650089 0.465360 0.711797 0.045 Uiso 1 1 calc R U . . .
C17 C 0.9641(8) 0.3889(5) 0.7659(6) 0.059(2) Uani 1 1 d . . . . .
H17A H 0.969729 0.337402 0.809448 0.088 Uiso 1 1 calc R U . . .
H17B H 1.045095 0.425532 0.789275 0.088 Uiso 1 1 calc R U . . .
H17C H 0.963199 0.372207 0.693393 0.088 Uiso 1 1 calc R U . . .
C18 C 0.8354(9) 0.4791(5) 0.8699(5) 0.065(2) Uani 1 1 d . . . . .
H18A H 0.743669 0.505957 0.866724 0.098 Uiso 1 1 calc R U . . .
H18B H 0.908012 0.523310 0.880243 0.098 Uiso 1 1 calc R U . . .
H18C H 0.851102 0.438482 0.928003 0.098 Uiso 1 1 calc R U . . .

loop_
_atom_site_aniso_label
_atom_site_aniso_U_11
_atom_site_aniso_U_22
_atom_site_aniso_U_33
_atom_site_aniso_U_23
_atom_site_aniso_U_13
_atom_site_aniso_U_12
Dy1 0.02472(17) 0.01451(15) 0.02185(16) -0.00082(10) 0.00777(11) 0.00028(10)
O3 0.035(2) 0.0166(18) 0.038(2) 0.0003(16) 0.0188(19) -0.0003(16)
O1 0.029(2) 0.0178(18) 0.039(2) -0.0028(16) 0.0067(19) 0.0022(16)
O2 0.025(2) 0.0196(18) 0.039(2) -0.0008(16) 0.0128(18) 0.0021(15)
O5 0.049(3) 0.034(2) 0.025(2) 0.0042(18) 0.006(2) -0.004(2)
O4 0.035(2) 0.056(3) 0.033(2) 0.004(2) 0.005(2) -0.015(2)
O6 0.061(3) 0.033(2) 0.023(2) -0.0023(18) 0.003(2) -0.002(2)
N1 0.021(2) 0.017(2) 0.028(2) -0.0022(19) 0.009(2) -0.0005(18)
N2 0.032(3) 0.019(2) 0.031(2) 0.0021(19) 0.009(2) -0.004(2)
N3 0.035(3) 0.016(2) 0.018(2) -0.0002(17) 0.003(2) 0.0001(19)
N4 0.047(3) 0.014(2) 0.032(3) 0.0018(19) 0.012(2) 0.000(2)
N5 0.045(3) 0.040(3) 0.030(3) 0.008(2) -0.006(3) -0.008(3)
C6 0.026(3) 0.018(3) 0.019(2) -0.004(2) 0.003(2) 0.003(2)
C7 0.028(3) 0.018(3) 0.018(3) -0.003(2) 0.002(2) 0.005(2)
C2 0.030(3) 0.018(2) 0.022(3) -0.003(2) 0.003(2) 0.003(2)
C3 0.035(3) 0.027(3) 0.032(3) -0.007(2) 0.006(3) 0.009(3)
C4 0.030(3) 0.033(3) 0.047(4) -0.003(3) 0.011(3) 0.006(3)
C5 0.027(3) 0.029(3) 0.036(3) 0.000(3) 0.012(3) 0.000(2)
C8 0.022(3) 0.024(3) 0.029(3) -0.002(2) 0.005(2) -0.003(2)
C9 0.026(3) 0.021(2) 0.025(3) -0.002(2) 0.013(2) -0.006(2)
C1 0.044(4) 0.018(3) 0.045(4) 0.000(3) 0.005(3) 0.005(3)
C10 0.026(3) 0.023(3) 0.020(3) -0.001(2) 0.008(2) -0.004(2)
C11 0.039(3) 0.020(3) 0.031(3) 0.000(2) 0.018(3) 0.000(2)
C12 0.041(4) 0.021(3) 0.035(3) 0.002(3) 0.018(3) -0.004(3)
C13 0.039(3) 0.019(3) 0.027(3) -0.003(2) 0.003(3) 0.005(2)
C14 0.029(3) 0.036(3) 0.034(3) 0.000(3) 0.002(3) 0.007(3)
C15 0.070(5) 0.057(4) 0.028(3) -0.002(3) -0.009(3) 0.007(4)
C16 0.035(4) 0.032(3) 0.046(4) 0.007(3) 0.004(3) -0.001(3)
C17 0.048(5) 0.063(5) 0.062(5) 0.000(4) 0.002(4) 0.006(4)
C18 0.091(7) 0.052(5) 0.046(4) -0.010(4) -0.006(4) -0.007(4)

loop_
_atom_type_symbol
_atom_type_description
_atom_type_scat_dispersion_real
_atom_type_scat_dispersion_imag
_atom_type_scat_source
C C 0.0033 0.0016 'International Tables Vol C Tables 4.2.6.8 and 6.1.1.4'
H H 0.0000 0.0000 'International Tables Vol C Tables 4.2.6.8 and 6.1.1.4'
Dy Dy -0.1892 4.4098 'International Tables Vol C Tables 4.2.6.8 and 6.1.1.4'
N N 0.0061 0.0033 'International Tables Vol C Tables 4.2.6.8 and 6.1.1.4'
O O 0.0106 0.0060 'International Tables Vol C Tables 4.2.6.8 and 6.1.1.4'

loop_
_geom_angle_atom_site_label_1
_geom_angle_atom_site_label_2
_geom_angle_atom_site_label_3
_geom_angle
_geom_angle_site_symmetry_1
_geom_angle_site_symmetry_3
_geom_angle_publ_flag
O3 Dy1 Dy1 32.60(8) . 3_666 ?
O3 Dy1 Dy1 32.31(8) 3_666 3_666 ?
O3 Dy1 O3 64.91(13) . 3_666 ?
O3 Dy1 O5 109.43(14) 3_666 . ?
O3 Dy1 O5 82.73(13) . . ?
O3 Dy1 O4 117.97(14) . . ?
O3 Dy1 O4 88.25(14) 3_666 . ?
O3 Dy1 O6 85.15(13) . . ?
O3 Dy1 N1 64.86(12) . . ?
O3 Dy1 N1 128.06(13) 3_666 . ?
O3 Dy1 N3 127.91(12) . 3_666 ?
O3 Dy1 N3 64.13(12) 3_666 3_666 ?
O3 Dy1 C14 103.24(15) 3_666 . ?
O3 Dy1 C14 103.57(16) . . ?
O2 Dy1 Dy1 166.92(10) . 3_666 ?
O2 Dy1 O3 151.66(12) . 3_666 ?
O2 Dy1 O3 139.75(12) . . ?
O2 Dy1 O5 90.76(14) . . ?
O2 Dy1 O4 88.10(14) . . ?
O2 Dy1 O6 84.89(14) . . ?
O2 Dy1 N1 74.99(12) . . ?
O2 Dy1 N3 88.24(13) . 3_666 ?
O2 Dy1 C14 85.70(16) . . ?
O5 Dy1 Dy1 97.08(10) . 3_666 ?
O5 Dy1 N1 76.25(14) . . ?
O5 Dy1 N3 124.18(14) . 3_666 ?
O5 Dy1 C14 26.83(15) . . ?
O4 Dy1 Dy1 104.99(11) . 3_666 ?
O4 Dy1 O5 53.82(13) . . ?
O4 Dy1 N1 127.08(13) . . ?
O4 Dy1 N3 70.37(13) . 3_666 ?
O4 Dy1 C14 27.45(15) . . ?
O6 Dy1 Dy1 83.65(10) . 3_666 ?
O6 Dy1 O3 84.15(14) . 3_666 ?
O6 Dy1 O5 155.55(15) . . ?
O6 Dy1 O4 149.55(14) . . ?
O6 Dy1 N1 79.39(15) . . ?
O6 Dy1 N3 79.81(14) . 3_666 ?
O6 Dy1 C14 170.32(15) . . ?
N1 Dy1 Dy1 96.66(9) . 3_666 ?
N1 Dy1 N3 154.27(14) . 3_666 ?
N1 Dy1 C14 100.34(16) . . ?
N3 Dy1 Dy1 95.91(9) 3_666 3_666 ?
N3 Dy1 C14 97.64(16) 3_666 . ?
C14 Dy1 Dy1 105.95(12) . 3_666 ?
Dy1 O3 Dy1 115.09(13) . 3_666 ?
C9 O3 Dy1 118.8(3) . . ?
C9 O3 Dy1 126.0(3) . 3_666 ?
C2 O1 C1 116.2(4) . . ?
C7 O2 Dy1 140.8(3) . . ?
C14 O5 Dy1 91.3(3) . . ?
C14 O4 Dy1 93.1(4) . . ?
C16 O6 Dy1 140.8(4) . . ?
N2 N1 Dy1 117.1(3) . . ?
C8 N1 Dy1 129.4(3) . . ?
C8 N1 N2 113.4(4) . . ?
C9 N2 N1 110.9(4) . . ?
C10 N3 Dy1 118.0(3) . 3_666 ?
C13 N3 Dy1 126.0(3) . 3_666 ?
C13 N3 C10 115.6(4) . . ?
C13 N4 C12 115.5(4) . . ?
C16 N5 C17 122.9(6) . . ?
C16 N5 C18 119.7(6) . . ?
C17 N5 C18 117.4(6) . . ?
C7 C6 C5 119.6(4) . . ?
C7 C6 C8 124.3(5) . . ?
C5 C6 C8 115.9(5) . . ?
O2 C7 C6 123.8(4) . . ?
O2 C7 C2 118.1(5) . . ?
C6 C7 C2 118.0(5) . . ?
O1 C2 C7 114.6(4) . . ?
C3 C2 O1 124.2(5) . . ?
C3 C2 C7 121.2(5) . . ?
C2 C3 H3 119.7 . . ?
C2 C3 C4 120.6(5) . . ?
C4 C3 H3 119.7 . . ?
C3 C4 H4 120.3 . . ?
C5 C4 C3 119.3(5) . . ?
C5 C4 H4 120.3 . . ?
C6 C5 H5 119.4 . . ?
C4 C5 C6 121.3(5) . . ?
C4 C5 H5 119.4 . . ?
N1 C8 C6 126.2(5) . . ?
N1 C8 H8 116.9 . . ?
C6 C8 H8 116.9 . . ?
O3 C9 C10 115.6(4) . . ?
N2 C9 O3 126.6(5) . . ?
N2 C9 C10 117.8(4) . . ?
O1 C1 H1A 109.5 . . ?
O1 C1 H1B 109.5 . . ?
O1 C1 H1C 109.5 . . ?
H1A C1 H1B 109.5 . . ?
H1A C1 H1C 109.5 . . ?
H1B C1 H1C 109.5 . . ?
N3 C10 C9 114.2(4) . . ?
N3 C10 C11 120.5(5) . . ?
C11 C10 C9 125.3(5) . . ?
C10 C11 H11 120.8 . . ?
C10 C11 C12 118.3(5) . . ?
C12 C11 H11 120.8 . . ?
N4 C12 C11 122.5(5) . . ?
N4 C12 H12 118.7 . . ?
C11 C12 H12 118.7 . . ?
N3 C13 H13 116.2 . . ?
N4 C13 N3 127.5(5) . . ?
N4 C13 H13 116.2 . . ?
O5 C14 Dy1 61.8(3) . . ?
O5 C14 O4 119.7(5) . . ?
O5 C14 C15 121.6(5) . . ?
O4 C14 Dy1 59.4(3) . . ?
O4 C14 C15 118.7(6) . . ?
C15 C14 Dy1 166.5(4) . . ?
C14 C15 H15A 109.5 . . ?
C14 C15 H15B 109.5 . . ?
C14 C15 H15C 109.5 . . ?
H15A C15 H15B 109.5 . . ?
H15A C15 H15C 109.5 . . ?
H15B C15 H15C 109.5 . . ?
O6 C16 N5 125.2(6) . . ?
O6 C16 H16 117.4 . . ?
N5 C16 H16 117.4 . . ?
N5 C17 H17A 109.5 . . ?
N5 C17 H17B 109.5 . . ?
N5 C17 H17C 109.5 . . ?
H17A C17 H17B 109.5 . . ?
H17A C17 H17C 109.5 . . ?
H17B C17 H17C 109.5 . . ?
N5 C18 H18A 109.5 . . ?
N5 C18 H18B 109.5 . . ?
N5 C18 H18C 109.5 . . ?
H18A C18 H18B 109.5 . . ?
H18A C18 H18C 109.5 . . ?
H18B C18 H18C 109.5 . . ?

loop_
_geom_bond_atom_site_label_1
_geom_bond_atom_site_label_2
_geom_bond_distance
_geom_bond_site_symmetry_2
_geom_bond_publ_flag
Dy1 Dy1 3.9611(5) 3_666 ?
Dy1 O3 2.338(3) . ?
Dy1 O3 2.357(3) 3_666 ?
Dy1 O2 2.173(3) . ?
Dy1 O5 2.441(4) . ?
Dy1 O4 2.386(4) . ?
Dy1 O6 2.341(4) . ?
Dy1 N1 2.475(4) . ?
Dy1 N3 2.550(4) 3_666 ?
Dy1 C14 2.767(6) . ?
O3 C9 1.302(6) . ?
O1 C2 1.378(6) . ?
O1 C1 1.428(6) . ?
O2 C7 1.312(6) . ?
O5 C14 1.249(7) . ?
O4 C14 1.278(7) . ?
O6 C16 1.196(7) . ?
N1 N2 1.419(6) . ?
N1 C8 1.278(7) . ?
N2 C9 1.286(7) . ?
N3 C10 1.360(6) . ?
N3 C13 1.339(6) . ?
N4 C12 1.331(7) . ?
N4 C13 1.317(7) . ?
N5 C16 1.328(8) . ?
N5 C17 1.411(9) . ?
N5 C18 1.444(8) . ?
C6 C7 1.398(7) . ?
C6 C5 1.416(7) . ?
C6 C8 1.447(7) . ?
C7 C2 1.417(7) . ?
C2 C3 1.374(7) . ?
C3 H3 0.9500 . ?
C3 C4 1.396(8) . ?
C4 H4 0.9500 . ?
C4 C5 1.366(8) . ?
C5 H5 0.9500 . ?
C8 H8 0.9500 . ?
C9 C10 1.487(7) . ?
C1 H1A 0.9800 . ?
C1 H1B 0.9800 . ?
C1 H1C 0.9800 . ?
C10 C11 1.367(7) . ?
C11 H11 0.9500 . ?
C11 C12 1.371(7) . ?
C12 H12 0.9500 . ?
C13 H13 0.9500 . ?
C14 C15 1.491(8) . ?
C15 H15A 0.9800 . ?
C15 H15B 0.9800 . ?
C15 H15C 0.9800 . ?
C16 H16 0.9500 . ?
C17 H17A 0.9800 . ?
C17 H17B 0.9800 . ?
C17 H17C 0.9800 . ?
C18 H18A 0.9800 . ?
C18 H18B 0.9800 . ?
C18 H18C 0.9800 . ?

loop_
_geom_torsion_atom_site_label_1
_geom_torsion_atom_site_label_2
_geom_torsion_atom_site_label_3
_geom_torsion_atom_site_label_4
_geom_torsion
_geom_torsion_site_symmetry_1
_geom_torsion_site_symmetry_2
_geom_torsion_site_symmetry_3
_geom_torsion_site_symmetry_4
_geom_torsion_publ_flag
Dy1 O3 C9 N2 -12.7(8) . . . . ?
Dy1 O3 C9 N2 164.5(4) 3_666 . . . ?
Dy1 O3 C9 C10 -15.9(7) 3_666 . . . ?
Dy1 O3 C9 C10 167.0(3) . . . . ?
Dy1 O2 C7 C6 -2.0(8) . . . . ?
Dy1 O2 C7 C2 179.2(4) . . . . ?
Dy1 O5 C14 O4 14.3(6) . . . . ?
Dy1 O5 C14 C15 -164.9(5) . . . . ?
Dy1 O4 C14 O5 -14.6(6) . . . . ?
Dy1 O4 C14 C15 164.6(5) . . . . ?
Dy1 O6 C16 N5 -167.7(4) . . . . ?
Dy1 N1 N2 C9 8.1(5) . . . . ?
Dy1 N1 C8 C6 3.8(8) . . . . ?
Dy1 N3 C10 C9 6.4(6) 3_666 . . . ?
Dy1 N3 C10 C11 -174.5(4) 3_666 . . . ?
Dy1 N3 C13 N4 172.3(4) 3_666 . . . ?
O3 C9 C10 N3 4.8(7) . . . . ?
O3 C9 C10 C11 -174.3(5) . . . . ?
O1 C2 C3 C4 -179.4(5) . . . . ?
O2 C7 C2 O1 -0.5(7) . . . . ?
O2 C7 C2 C3 178.9(5) . . . . ?
N1 N2 C9 O3 2.5(8) . . . . ?
N1 N2 C9 C10 -177.1(4) . . . . ?
N2 N1 C8 C6 -175.1(5) . . . . ?
N2 C9 C10 N3 -175.5(5) . . . . ?
N2 C9 C10 C11 5.4(8) . . . . ?
N3 C10 C11 C12 1.9(8) . . . . ?
C6 C7 C2 O1 -179.4(4) . . . . ?
C6 C7 C2 C3 0.1(8) . . . . ?
C7 C6 C5 C4 -0.8(8) . . . . ?
C7 C6 C8 N1 2.7(8) . . . . ?
C7 C2 C3 C4 1.2(8) . . . . ?
C2 C3 C4 C5 -2.2(9) . . . . ?
C3 C4 C5 C6 2.0(9) . . . . ?
C5 C6 C7 O2 -179.1(5) . . . . ?
C5 C6 C7 C2 -0.3(7) . . . . ?
C5 C6 C8 N1 177.7(5) . . . . ?
C8 N1 N2 C9 -172.9(5) . . . . ?
C8 C6 C7 O2 -4.3(8) . . . . ?
C8 C6 C7 C2 174.5(5) . . . . ?
C8 C6 C5 C4 -176.0(5) . . . . ?
C9 C10 C11 C12 -179.1(5) . . . . ?
C1 O1 C2 C7 177.7(4) . . . . ?
C1 O1 C2 C3 -1.7(7) . . . . ?
C10 N3 C13 N4 0.2(8) . . . . ?
C10 C11 C12 N4 -0.6(9) . . . . ?
C12 N4 C13 N3 1.0(9) . . . . ?
C13 N3 C10 C9 179.2(5) . . . . ?
C13 N3 C10 C11 -1.7(7) . . . . ?
C13 N4 C12 C11 -0.8(8) . . . . ?
C17 N5 C16 O6 -1.9(10) . . . . ?
C18 N5 C16 O6 -179.9(6) . . . . ?
